data_7030167
loop_
_publ_author_name
'Baum, Amanda E.'
'Park, Heaweon'
'Wang, Denan'
'Lindeman, Sergey V.'
'Fiedler, Adam T.'

_publ_section_title
;
 Structural, spectroscopic, and electrochemical properties of nonheme
 Fe(II)-hydroquinonate complexes: synthetic models of hydroquinone
 dioxygenases.
;
_journal_issue 39
_journal_name_full 'Dalton transactions (Cambridge, England : 2003)'
_journal_page_first 12244
_journal_page_last 12253
_journal_paper_doi 10.1039/c2dt31504a
_journal_volume 41
_journal_year 2012
_chemical_formula_moiety 'C52 H41 B Fe N6 O3, C F3 O3 S, C6 H16 N'
_chemical_formula_sum 'C59 H57 B F3 Fe N7 O6 S'
_chemical_formula_weight 1115.84
_chemical_name_systematic
;
?
;
_space_group_crystal_system triclinic
_space_group_IT_number 2
_space_group_name_Hall '-P 1'
_space_group_name_H-M_alt 'P -1'
_symmetry_space_group_name_Hall '-P 1'
_symmetry_space_group_name_H-M 'P -1'
_atom_sites_solution_hydrogens geom
_atom_sites_solution_primary direct
_atom_sites_solution_secondary difmap
_audit_creation_date 2012-06-06
_audit_creation_method
;
Olex2 1.1
(compiled 2011.11.01 svn.r2039, GUI svn.r3906)
;
_cell_angle_alpha 85.740(4)
_cell_angle_beta 86.952(4)
_cell_angle_gamma 81.003(4)
_cell_formula_units_Z 2
_cell_length_a 9.6832(4)
_cell_length_b 9.8868(5)
_cell_length_c 28.3671(15)
_cell_measurement_reflns_used 5257
_cell_measurement_temperature 100.05(10)
_cell_measurement_theta_max 73.6278
_cell_measurement_theta_min 4.5337
_cell_volume 2672.5(2)
_computing_cell_refinement
;
CrysAlisPro, Agilent Technologies,
Version 1.171.35.15 (release 03-08-2011 CrysAlis171 .NET)
(compiled Aug 3 2011,13:03:54)
;
_computing_data_collection
;
CrysAlisPro, Agilent Technologies,
Version 1.171.35.15 (release 03-08-2011 CrysAlis171 .NET)
(compiled Aug 3 2011,13:03:54)
;
_computing_data_reduction
;
CrysAlisPro, Agilent Technologies,
Version 1.171.35.15 (release 03-08-2011 CrysAlis171 .NET)
(compiled Aug 3 2011,13:03:54)
;
_computing_molecular_graphics
;
O. V. Dolomanov, L. J. Bourhis, R. J. Gildea, J. A. K. Howard and H. Puschmann,
OLEX2: a complete structure solution, refinement and analysis program.
J. Appl. Cryst. (2009). 42, 339-341.
;
_computing_publication_material
;
O. V. Dolomanov, L. J. Bourhis, R. J. Gildea, J. A. K. Howard and H. Puschmann,
OLEX2: a complete structure solution, refinement and analysis program.
J. Appl. Cryst. (2009). 42, 339-341.
;
_computing_structure_refinement
;
olex2.refine (L.J. Bourhis, O.V. Dolomanov, R.J. Gildea, J.A.K. Howard,
H. Puschmann, in preparation, 2011)
;
_computing_structure_solution 'SHELXS-97 (Sheldrick, 2008)'
_diffrn_ambient_temperature 100.05(10)
_diffrn_detector_area_resol_mean 10.3756
_diffrn_measured_fraction_theta_full 0.992
_diffrn_measured_fraction_theta_max 0.976
_diffrn_measurement_details
;
1 omega -13.00 15.00 1.0000 6.0000
omega____ theta____ kappa____ phi______ frames
- -40.4246 37.0000 30.0000 28

2 omega -70.00 -7.00 1.0000 6.0000
omega____ theta____ kappa____ phi______ frames
- -40.4246 125.0000 -90.0000 63

3 omega -46.00 30.00 1.0000 6.0000
omega____ theta____ kappa____ phi______ frames
- -40.4246 37.0000 90.0000 76

4 omega -49.00 35.00 1.0000 6.0000
omega____ theta____ kappa____ phi______ frames
- -40.4246 37.0000 -60.0000 84

5 omega -114.00 -21.00 1.0000 6.0000
omega____ theta____ kappa____ phi______ frames
- -40.4246 -57.0000 150.0000 93

6 omega 36.00 97.00 1.0000 6.0000
omega____ theta____ kappa____ phi______ frames
- 40.4246 -125.0000 -180.0000 61

7 omega 98.00 178.00 1.0000 30.0000
omega____ theta____ kappa____ phi______ frames
- 107.0119 77.0000 60.0000 80

8 omega 117.00 170.00 1.0000 30.0000
omega____ theta____ kappa____ phi______ frames
- 107.0119 45.0000 150.0000 53

9 omega 44.00 105.00 1.0000 30.0000
omega____ theta____ kappa____ phi______ frames
- 107.0119 -94.0000 -180.0000 61

10 omega 30.00 82.00 1.0000 30.0000
omega____ theta____ kappa____ phi______ frames
- 107.0119 -30.0000 120.0000 52

11 omega 94.00 149.00 1.0000 30.0000
omega____ theta____ kappa____ phi______ frames
- 107.0119 125.0000 150.0000 55

12 omega 23.00 107.00 1.0000 30.0000
omega____ theta____ kappa____ phi______ frames
- 107.0119 -94.0000 -90.0000 84

13 omega 53.00 105.00 1.0000 30.0000
omega____ theta____ kappa____ phi______ frames
- 107.0119 -94.0000 0.0000 52

14 omega 81.00 121.00 1.0000 30.0000
omega____ theta____ kappa____ phi______ frames
- 107.0119 -125.0000 150.0000 40

15 omega 76.00 147.00 1.0000 30.0000
omega____ theta____ kappa____ phi______ frames
- 107.0119 77.0000 -150.0000 71

16 omega 34.00 137.00 1.0000 30.0000
omega____ theta____ kappa____ phi______ frames
- 107.0119 -61.0000 30.0000 103

17 omega 90.00 165.00 1.0000 30.0000
omega____ theta____ kappa____ phi______ frames
- 107.0119 45.0000 120.0000 75

18 omega 45.00 90.00 1.0000 30.0000
omega____ theta____ kappa____ phi______ frames
- 107.0119 -45.0000 -90.0000 45

19 omega -119.00 -7.00 1.0000 6.0000
omega____ theta____ kappa____ phi______ frames
- -40.4246 -77.0000 60.0000 112

20 omega -114.00 -11.00 1.0000 6.0000
omega____ theta____ kappa____ phi______ frames
- -40.4246 -57.0000 -60.0000 103

21 omega -49.00 36.00 1.0000 6.0000
omega____ theta____ kappa____ phi______ frames
- -40.4246 37.0000 -180.0000 85

22 omega -119.00 -7.00 1.0000 6.0000
omega____ theta____ kappa____ phi______ frames
- -40.4246 -77.0000 120.0000 112

23 omega -114.00 -11.00 1.0000 6.0000
omega____ theta____ kappa____ phi______ frames
- -40.4246 -57.0000 -150.0000 103

24 omega 73.00 153.00 1.0000 30.0000
omega____ theta____ kappa____ phi______ frames
- 107.0119 77.0000 30.0000 80

25 omega 23.00 178.00 1.0000 30.0000
omega____ theta____ kappa____ phi______ frames
- 107.0119 8.0000 18.0000 155
;
_diffrn_measurement_device_type 'SuperNova, Dual, Cu at zero, Atlas'
_diffrn_measurement_method '\w scans'
_diffrn_orient_matrix_UB_11 0.1218974000
_diffrn_orient_matrix_UB_12 0.0823802000
_diffrn_orient_matrix_UB_13 0.0018858000
_diffrn_orient_matrix_UB_21 -0.1033533000
_diffrn_orient_matrix_UB_22 0.1349585000
_diffrn_orient_matrix_UB_23 -0.0053370000
_diffrn_orient_matrix_UB_31 -0.0212539000
_diffrn_orient_matrix_UB_32 -0.0002134000
_diffrn_orient_matrix_UB_33 0.0542123000
_diffrn_radiation_monochromator mirror
_diffrn_radiation_type 'Cu K\a'
_diffrn_radiation_wavelength 1.5418
_diffrn_reflns_av_R_equivalents 0.0000
_diffrn_reflns_av_unetI/netI 0.0400
_diffrn_reflns_limit_h_max 12
_diffrn_reflns_limit_h_min -12
_diffrn_reflns_limit_k_max 12
_diffrn_reflns_limit_k_min -12
_diffrn_reflns_limit_l_max 34
_diffrn_reflns_limit_l_min -29
_diffrn_reflns_number 15029
_diffrn_reflns_theta_full 72.00
_diffrn_reflns_theta_max 73.94
_diffrn_reflns_theta_min 4.54
_diffrn_source 'SuperNova (Cu) X-ray Source'
_exptl_absorpt_coefficient_mu 3.209
_exptl_absorpt_correction_T_max 0.926
_exptl_absorpt_correction_T_min 0.373
_exptl_absorpt_correction_type gaussian
_exptl_absorpt_process_details
;
CrysAlisPro, Agilent Technologies,
Version 1.171.35.15 (release 03-08-2011 CrysAlis171 .NET)
(compiled Aug 3 2011,13:03:54)
Numerical absorption correction based on gaussian integration over
a multifaceted crystal model
;
_exptl_crystal_colour yellow
_exptl_crystal_colour_primary yellow
_exptl_crystal_density_diffrn 1.387
_exptl_crystal_density_method 'not measured'
_exptl_crystal_description plate
_exptl_crystal_F_000 1164
_exptl_crystal_size_max 0.5543
_exptl_crystal_size_mid 0.2374
_exptl_crystal_size_min 0.0231
_refine_diff_density_max 0.729
_refine_diff_density_min -1.016
_refine_diff_density_rms 0.106
_refine_ls_extinction_method none
_refine_ls_goodness_of_fit_ref 1.074
_refine_ls_hydrogen_treatment constr
_refine_ls_matrix_type full
_refine_ls_number_parameters 709
_refine_ls_number_reflns 15029
_refine_ls_number_restraints 0
_refine_ls_restrained_S_all 1.074
_refine_ls_R_factor_all 0.1008
_refine_ls_R_factor_gt 0.0864
_refine_ls_shift/su_max 0.000
_refine_ls_shift/su_mean 0.000
_refine_ls_structure_factor_coef Fsqd
_refine_ls_weighting_details 'calc w=1/[\s^2^(Fo^2^)+(0.1262P)^2^+6.9507P] where P=(Fo^2^+2Fc^2^)/3'
_refine_ls_weighting_scheme calc
_refine_ls_wR_factor_gt 0.2278
_refine_ls_wR_factor_ref 0.2402
_reflns_number_gt 12570
_reflns_number_total 15029
_reflns_threshold_expression >2sigma(I)
_cod_data_source_file c2dt31504a.txt
_cod_data_source_block Complex1D
_cod_database_code 7030167
_chemical_oxdiff_formula 'Fe C52 H43 N6 O3 B S O3 C F3 N H Et3'

loop_
_space_group_symop_id
_space_group_symop_operation_xyz
1 'x, y, z'
2 '-x, -y, -z'

loop_
_atom_site_label
_atom_site_type_symbol
_atom_site_fract_x
_atom_site_fract_y
_atom_site_fract_z
_atom_site_U_iso_or_equiv
_atom_site_adp_type
_atom_site_occupancy
_atom_site_symmetry_multiplicity
_atom_site_calc_flag
_atom_site_refinement_flags
Fe1 Fe 0.47338(8) 0.62499(8) 0.21277(3) 0.02326(18) Uani 1 1 d .
O1 O 0.3433(4) 0.5125(3) 0.24278(12) 0.0275(7) Uani 1 1 d .
O2 O 0.2924(5) 0.4619(5) 0.43774(14) 0.0446(10) Uani 1 1 d .
H3 H 0.2472 0.3988 0.4477 0.067 Uiso 1 1 calc R
O3 O 0.4979(4) 0.6382(4) 0.29303(12) 0.0289(7) Uani 1 1 d .
N1 N 0.4582(4) 0.8427(4) 0.20873(14) 0.0230(8) Uani 1 1 d .
N2 N 0.5419(4) 0.8928(4) 0.17328(14) 0.0209(7) Uani 1 1 d .
N3 N 0.6962(4) 0.5907(4) 0.20925(14) 0.0244(8) Uani 1 1 d .
N4 N 0.7456(4) 0.7014(4) 0.18730(13) 0.0211(8) Uani 1 1 d .
N5 N 0.4899(4) 0.6299(4) 0.13553(14) 0.0209(7) Uani 1 1 d .
N6 N 0.5942(4) 0.7016(4) 0.11830(13) 0.0219(8) Uani 1 1 d .
C1 C 0.5231(5) 1.0339(5) 0.17327(17) 0.0235(9) Uani 1 1 d .
C2 C 0.4273(5) 1.0708(5) 0.21019(18) 0.0258(9) Uani 1 1 d .
H2 H 0.3943 1.1610 0.2194 0.031 Uiso 1 1 calc R
C3 C 0.3891(5) 0.9479(5) 0.23112(17) 0.0241(9) Uani 1 1 d .
C4 C 0.6071(5) 0.6990(5) 0.07022(17) 0.0238(9) Uani 1 1 d .
C5 C 0.5082(5) 0.6250(5) 0.05654(17) 0.0264(10) Uani 1 1 d .
H5 H 0.4906 0.6066 0.0252 0.032 Uiso 1 1 calc R
C6 C 0.4393(5) 0.5827(4) 0.09828(17) 0.0247(10) Uani 1 1 d .
C7 C 0.8842(5) 0.6941(5) 0.19451(16) 0.0224(9) Uani 1 1 d .
C8 C 0.9251(5) 0.5712(5) 0.22129(18) 0.0260(10) Uani 1 1 d .
H8 H 1.0164 0.5362 0.2315 0.031 Uiso 1 1 calc R
C9 C 0.8052(5) 0.5107(4) 0.22989(16) 0.0222(9) Uani 1 1 d .
C10 C 0.5933(5) 1.1213(5) 0.13868(17) 0.0224(9) Uani 1 1 d .
C11 C 0.6137(5) 1.0957(5) 0.09132(18) 0.0270(10) Uani 1 1 d .
H11 H 0.5812 1.0185 0.0803 0.032 Uiso 1 1 calc R
C12 C 0.6799(5) 1.1795(5) 0.06001(18) 0.0293(10) Uani 1 1 d .
H12 H 0.6934 1.1599 0.0277 0.035 Uiso 1 1 calc R
C13 C 0.7274(5) 1.2943(5) 0.07603(19) 0.0308(11) Uani 1 1 d .
H13 H 0.7745 1.3524 0.0548 0.037 Uiso 1 1 calc R
C14 C 0.7050(5) 1.3216(5) 0.12281(19) 0.0292(10) Uani 1 1 d .
H14 H 0.7361 1.3998 0.1337 0.035 Uiso 1 1 calc R
C15 C 0.6385(5) 1.2381(5) 0.15423(19) 0.0279(10) Uani 1 1 d .
H15 H 0.6231 1.2592 0.1864 0.033 Uiso 1 1 calc R
C16 C 0.2906(5) 0.9323(5) 0.27157(17) 0.0260(10) Uani 1 1 d .
C17 C 0.2848(5) 1.0179(5) 0.30897(18) 0.0307(11) Uani 1 1 d .
H17 H 0.3421 1.0880 0.3072 0.037 Uiso 1 1 calc R
C18 C 0.1975(6) 1.0025(6) 0.3483(2) 0.0359(12) Uani 1 1 d .
H18 H 0.1941 1.0623 0.3732 0.043 Uiso 1 1 calc R
C19 C 0.1136(6) 0.8985(6) 0.35146(19) 0.0364(12) Uani 1 1 d .
H19 H 0.0547 0.8857 0.3788 0.044 Uiso 1 1 calc R
C20 C 0.1178(6) 0.8145(5) 0.3140(2) 0.0339(11) Uani 1 1 d .
H20 H 0.0603 0.7445 0.3156 0.041 Uiso 1 1 calc R
C21 C 0.2049(5) 0.8320(5) 0.27457(19) 0.0305(11) Uani 1 1 d .
H21 H 0.2060 0.7744 0.2492 0.037 Uiso 1 1 calc R
C22 C 0.7098(5) 0.7631(5) 0.04016(17) 0.0260(10) Uani 1 1 d .
C23 C 0.6631(5) 0.8441(5) -0.00016(17) 0.0283(10) Uani 1 1 d .
H23 H 0.5668 0.8574 -0.0071 0.034 Uiso 1 1 calc R
C24 C 0.7579(6) 0.9053(6) -0.03028(19) 0.0353(12) Uani 1 1 d .
H24 H 0.7258 0.9601 -0.0576 0.042 Uiso 1 1 calc R
C25 C 0.8981(6) 0.8866(6) -0.0204(2) 0.0354(12) Uani 1 1 d .
H25 H 0.9625 0.9276 -0.0411 0.042 Uiso 1 1 calc R
C26 C 0.9445(6) 0.8073(6) 0.01986(19) 0.0343(12) Uani 1 1 d .
H26 H 1.0407 0.7953 0.0268 0.041 Uiso 1 1 calc R
C27 C 0.8513(5) 0.7456(5) 0.04998(18) 0.0299(11) Uani 1 1 d .
H27 H 0.8840 0.6913 0.0774 0.036 Uiso 1 1 calc R
C28 C 0.3230(5) 0.5014(5) 0.10130(17) 0.0242(9) Uani 1 1 d .
C29 C 0.2952(5) 0.4202(5) 0.14206(18) 0.0275(10) Uani 1 1 d .
H29 H 0.3547 0.4120 0.1680 0.033 Uiso 1 1 calc R
C30 C 0.1810(5) 0.3521(5) 0.14443(19) 0.0308(11) Uani 1 1 d .
H30 H 0.1612 0.2984 0.1724 0.037 Uiso 1 1 calc R
C31 C 0.0943(6) 0.3609(5) 0.1064(2) 0.0340(12) Uani 1 1 d .
H31 H 0.0165 0.3127 0.1082 0.041 Uiso 1 1 calc R
C32 C 0.1224(5) 0.4399(5) 0.0660(2) 0.0317(11) Uani 1 1 d .
H32 H 0.0635 0.4470 0.0400 0.038 Uiso 1 1 calc R
C33 C 0.2368(6) 0.5094(5) 0.06353(19) 0.0310(11) Uani 1 1 d .
H33 H 0.2562 0.5632 0.0355 0.037 Uiso 1 1 calc R
C34 C 0.9671(5) 0.7993(5) 0.17681(17) 0.0225(9) Uani 1 1 d .
C35 C 0.9183(5) 0.9386(5) 0.18215(17) 0.0246(10) Uani 1 1 d .
H35 H 0.8289 0.9654 0.1969 0.030 Uiso 1 1 calc R
C36 C 0.9994(5) 1.0376(5) 0.16606(19) 0.0276(10) Uani 1 1 d .
H36 H 0.9650 1.1320 0.1693 0.033 Uiso 1 1 calc R
C37 C 1.1307(5) 0.9983(5) 0.14530(18) 0.0287(10) Uani 1 1 d .
H37 H 1.1876 1.0658 0.1350 0.034 Uiso 1 1 calc R
C38 C 1.1793(6) 0.8621(5) 0.13951(19) 0.0296(11) Uani 1 1 d .
H38 H 1.2688 0.8363 0.1246 0.036 Uiso 1 1 calc R
C39 C 1.0986(5) 0.7613(5) 0.15536(17) 0.0256(10) Uani 1 1 d .
H39 H 1.1332 0.6673 0.1515 0.031 Uiso 1 1 calc R
C40 C 0.7949(5) 0.3744(5) 0.25380(17) 0.0250(10) Uani 1 1 d .
C41 C 0.9166(5) 0.2785(5) 0.25768(19) 0.0293(10) Uani 1 1 d .
H41 H 1.0042 0.3041 0.2470 0.035 Uiso 1 1 calc R
C42 C 0.9110(6) 0.1462(5) 0.2770(2) 0.0372(12) Uani 1 1 d .
H42 H 0.9945 0.0819 0.2796 0.045 Uiso 1 1 calc R
C43 C 0.7829(6) 0.1079(5) 0.2924(2) 0.0345(12) Uani 1 1 d .
H43 H 0.7785 0.0172 0.3054 0.041 Uiso 1 1 calc R
C44 C 0.6637(6) 0.2016(5) 0.2887(2) 0.0347(12) Uani 1 1 d .
H44 H 0.5762 0.1756 0.2992 0.042 Uiso 1 1 calc R
C45 C 0.6688(5) 0.3359(5) 0.26945(19) 0.0294(11) Uani 1 1 d .
H45 H 0.5852 0.4002 0.2672 0.035 Uiso 1 1 calc R
C46 C 0.3281(5) 0.4954(5) 0.28987(18) 0.0275(10) Uani 1 1 d .
C47 C 0.2357(6) 0.4177(6) 0.3129(2) 0.0344(12) Uani 1 1 d .
H51 H 0.1807 0.3709 0.2948 0.041 Uiso 1 1 calc R
C48 C 0.2212(6) 0.4062(6) 0.3620(2) 0.0385(13) Uani 1 1 d .
H50 H 0.1549 0.3536 0.3769 0.046 Uiso 1 1 calc R
C49 C 0.3010(6) 0.4693(6) 0.38925(18) 0.0334(11) Uani 1 1 d .
C50 C 0.3988(6) 0.5484(5) 0.36725(19) 0.0321(11) Uani 1 1 d .
H48 H 0.4565 0.5916 0.3856 0.039 Uiso 1 1 calc R
C51 C 0.4084(5) 0.5615(5) 0.31870(17) 0.0284(10) Uani 1 1 d .
C52 C 0.5875(6) 0.7063(6) 0.3179(2) 0.0389(13) Uani 1 1 d .
H52A H 0.6489 0.7509 0.2953 0.058 Uiso 1 1 calc R
H52B H 0.6445 0.6393 0.3390 0.058 Uiso 1 1 calc R
H52C H 0.5309 0.7756 0.3367 0.058 Uiso 1 1 calc R
B1 B 0.6585(5) 0.7949(5) 0.14937(18) 0.0211(10) Uani 1 1 d .
H1 H 0.7212 0.8491 0.1293 0.025 Uiso 1 1 calc R
S1 S 0.15815(16) 0.18311(15) 0.51645(5) 0.0403(3) Uani 1 1 d .
F1 F 0.0630(6) 0.3727(5) 0.5737(2) 0.0927(18) Uani 1 1 d .
F2 F 0.2814(5) 0.3655(5) 0.55227(19) 0.0792(14) Uani 1 1 d .
F3 F 0.2159(6) 0.2123(6) 0.60308(15) 0.0800(15) Uani 1 1 d .
O4 O 0.1203(5) 0.2784(5) 0.47671(17) 0.0580(13) Uani 1 1 d .
O5 O 0.0503(5) 0.1083(5) 0.53537(16) 0.0540(12) Uani 1 1 d .
O6 O 0.2942(5) 0.1013(5) 0.51090(18) 0.0584(13) Uani 1 1 d .
C53 C 0.1808(8) 0.2876(8) 0.5626(3) 0.0561(18) Uani 1 1 d .
N7 N 0.7088(5) 0.1822(5) 0.45589(17) 0.0387(11) Uani 1 1 d .
H7 H 0.7199 0.0914 0.4681 0.046 Uiso 1 1 calc R
C54 C 0.7428(7) 0.2611(7) 0.4953(2) 0.0467(15) Uani 1 1 d .
H54A H 0.6983 0.3580 0.4902 0.056 Uiso 1 1 calc R
H54B H 0.8454 0.2594 0.4951 0.056 Uiso 1 1 calc R
C55 C 0.6931(9) 0.2031(8) 0.5428(2) 0.0584(19) Uani 1 1 d .
H55A H 0.5906 0.2154 0.5446 0.088 Uiso 1 1 calc R
H55B H 0.7261 0.2512 0.5680 0.088 Uiso 1 1 calc R
H55C H 0.7303 0.1051 0.5467 0.088 Uiso 1 1 calc R
C56 C 0.8132(8) 0.1835(7) 0.4149(2) 0.0509(16) Uani 1 1 d .
H56A H 0.9075 0.1462 0.4261 0.061 Uiso 1 1 calc R
H56B H 0.7904 0.1226 0.3912 0.061 Uiso 1 1 calc R
C57 C 0.8161(10) 0.3236(7) 0.3916(3) 0.065(2) Uani 1 1 d .
H57A H 0.8777 0.3171 0.3630 0.098 Uiso 1 1 calc R
H57B H 0.8511 0.3811 0.4135 0.098 Uiso 1 1 calc R
H57C H 0.7212 0.3646 0.3830 0.098 Uiso 1 1 calc R
C58 C 0.5571(7) 0.2164(8) 0.4449(3) 0.0576(18) Uani 1 1 d .
H58A H 0.5001 0.2134 0.4748 0.069 Uiso 1 1 calc R
H58B H 0.5393 0.3114 0.4304 0.069 Uiso 1 1 calc R
C59 C 0.5107(8) 0.1227(9) 0.4124(3) 0.062(2) Uani 1 1 d .
H59A H 0.5728 0.1175 0.3840 0.093 Uiso 1 1 calc R
H59B H 0.4147 0.1579 0.4035 0.093 Uiso 1 1 calc R
H59C H 0.5139 0.0310 0.4284 0.093 Uiso 1 1 calc R

loop_
_atom_site_aniso_label
_atom_site_aniso_U_11
_atom_site_aniso_U_22
_atom_site_aniso_U_33
_atom_site_aniso_U_23
_atom_site_aniso_U_13
_atom_site_aniso_U_12
Fe1 0.0239(4) 0.0199(3) 0.0277(4) 0.0013(3) 0.0009(3) -0.0104(3)
O1 0.0357(19) 0.0253(17) 0.0246(16) -0.0020(13) -0.0048(14) -0.0125(14)
O2 0.058(3) 0.047(3) 0.030(2) 0.0036(17) 0.0049(18) -0.018(2)
O3 0.0334(18) 0.0293(18) 0.0281(17) 0.0002(14) -0.0017(14) -0.0183(15)
N1 0.0195(17) 0.0262(19) 0.0246(19) 0.0016(16) 0.0029(15) -0.0108(15)
N2 0.0223(18) 0.0147(17) 0.0282(19) 0.0008(15) 0.0011(15) -0.0125(14)
N3 0.0253(19) 0.0221(18) 0.028(2) 0.0026(16) -0.0035(16) -0.0118(15)
N4 0.0245(19) 0.0160(17) 0.0249(19) 0.0017(14) -0.0014(15) -0.0108(15)
N5 0.0217(18) 0.0156(17) 0.0267(19) -0.0005(14) -0.0035(15) -0.0063(14)
N6 0.0240(19) 0.0216(19) 0.0234(19) 0.0007(15) 0.0017(15) -0.0154(15)
C1 0.025(2) 0.015(2) 0.031(2) 0.0031(18) -0.0028(19) -0.0100(17)
C2 0.025(2) 0.019(2) 0.035(2) -0.0016(19) 0.002(2) -0.0112(17)
C3 0.026(2) 0.022(2) 0.026(2) 0.0017(18) 0.0008(18) -0.0114(18)
C4 0.029(2) 0.015(2) 0.028(2) 0.0013(17) 0.0011(19) -0.0095(18)
C5 0.029(2) 0.023(2) 0.029(2) -0.0021(18) -0.004(2) -0.0078(19)
C6 0.033(3) 0.014(2) 0.028(2) -0.0004(17) -0.0052(19) -0.0078(18)
C7 0.021(2) 0.019(2) 0.029(2) -0.0009(18) 0.0011(18) -0.0093(17)
C8 0.023(2) 0.021(2) 0.035(3) 0.0020(19) -0.0034(19) -0.0057(17)
C9 0.023(2) 0.017(2) 0.028(2) 0.0000(17) -0.0039(18) -0.0081(17)
C10 0.026(2) 0.016(2) 0.028(2) 0.0027(17) 0.0000(18) -0.0123(17)
C11 0.032(3) 0.019(2) 0.032(3) -0.0005(19) -0.004(2) -0.0115(19)
C12 0.033(3) 0.025(2) 0.029(2) 0.0013(19) 0.002(2) -0.007(2)
C13 0.030(3) 0.029(3) 0.036(3) 0.005(2) 0.001(2) -0.014(2)
C14 0.024(2) 0.024(2) 0.042(3) -0.003(2) 0.001(2) -0.0124(19)
C15 0.031(3) 0.019(2) 0.037(3) -0.0033(19) -0.001(2) -0.0133(19)
C16 0.027(2) 0.027(2) 0.026(2) 0.0006(19) -0.0014(19) -0.0096(19)
C17 0.031(3) 0.030(3) 0.033(3) -0.006(2) -0.002(2) -0.009(2)
C18 0.035(3) 0.040(3) 0.033(3) -0.005(2) 0.002(2) -0.006(2)
C19 0.038(3) 0.042(3) 0.028(3) 0.001(2) 0.004(2) -0.007(2)
C20 0.033(3) 0.030(3) 0.038(3) 0.005(2) -0.001(2) -0.008(2)
C21 0.035(3) 0.024(2) 0.033(3) 0.001(2) -0.004(2) -0.007(2)
C22 0.032(2) 0.021(2) 0.028(2) -0.0038(18) 0.001(2) -0.0143(19)
C23 0.031(3) 0.031(3) 0.024(2) -0.0005(19) 0.0023(19) -0.013(2)
C24 0.047(3) 0.031(3) 0.029(3) 0.003(2) 0.001(2) -0.015(2)
C25 0.039(3) 0.035(3) 0.037(3) -0.005(2) 0.012(2) -0.023(2)
C26 0.031(3) 0.039(3) 0.037(3) -0.009(2) 0.006(2) -0.019(2)
C27 0.032(3) 0.031(3) 0.030(2) -0.008(2) 0.001(2) -0.012(2)
C28 0.027(2) 0.019(2) 0.030(2) -0.0044(18) -0.0005(19) -0.0110(18)
C29 0.029(2) 0.024(2) 0.031(3) 0.0021(19) 0.002(2) -0.010(2)
C30 0.034(3) 0.028(3) 0.033(3) 0.002(2) 0.001(2) -0.015(2)
C31 0.031(3) 0.026(2) 0.048(3) -0.003(2) -0.004(2) -0.013(2)
C32 0.028(3) 0.030(3) 0.040(3) -0.002(2) -0.010(2) -0.012(2)
C33 0.037(3) 0.025(2) 0.032(3) -0.001(2) -0.006(2) -0.008(2)
C34 0.019(2) 0.019(2) 0.030(2) -0.0018(18) 0.0004(19) -0.0058(17)
C35 0.027(2) 0.018(2) 0.031(2) -0.0038(18) 0.0009(19) -0.0127(18)
C36 0.028(2) 0.017(2) 0.040(3) 0.0005(19) 0.000(2) -0.0113(19)
C37 0.026(2) 0.027(2) 0.034(3) 0.004(2) 0.000(2) -0.012(2)
C38 0.033(3) 0.019(2) 0.037(3) 0.0011(19) 0.003(2) -0.008(2)
C39 0.020(2) 0.023(2) 0.034(2) 0.0031(19) 0.0001(19) -0.0063(18)
C40 0.030(2) 0.017(2) 0.029(2) 0.0012(18) -0.0039(19) -0.0083(18)
C41 0.030(2) 0.023(2) 0.036(3) 0.003(2) -0.005(2) -0.0088(19)
C42 0.046(3) 0.020(2) 0.044(3) 0.005(2) -0.002(3) -0.004(2)
C43 0.045(3) 0.021(2) 0.037(3) 0.005(2) -0.003(2) -0.007(2)
C44 0.040(3) 0.027(3) 0.039(3) 0.006(2) -0.002(2) -0.014(2)
C45 0.031(3) 0.020(2) 0.038(3) 0.007(2) -0.001(2) -0.0127(19)
C46 0.030(3) 0.025(2) 0.030(2) 0.0005(19) 0.003(2) -0.013(2)
C47 0.034(3) 0.037(3) 0.036(3) 0.004(2) -0.002(2) -0.021(2)
C48 0.040(3) 0.035(3) 0.041(3) 0.005(2) 0.009(2) -0.014(2)
C49 0.040(3) 0.033(3) 0.027(3) 0.004(2) 0.008(2) -0.011(2)
C50 0.037(3) 0.030(3) 0.031(3) -0.001(2) 0.000(2) -0.012(2)
C51 0.035(3) 0.025(2) 0.027(2) 0.0024(19) 0.000(2) -0.011(2)
C52 0.038(3) 0.043(3) 0.041(3) -0.004(3) -0.005(2) -0.022(3)
B1 0.017(2) 0.024(3) 0.024(2) -0.003(2) -0.0011(19) -0.011(2)
S1 0.0486(8) 0.0364(7) 0.0373(7) 0.0017(6) 0.0034(6) -0.0141(6)
F1 0.086(4) 0.062(3) 0.132(5) -0.044(3) 0.035(3) -0.014(3)
F2 0.087(3) 0.066(3) 0.097(4) -0.016(3) 0.008(3) -0.049(3)
F3 0.101(4) 0.106(4) 0.045(2) -0.003(2) -0.009(2) -0.050(3)
O4 0.062(3) 0.065(3) 0.045(3) 0.022(2) -0.006(2) -0.017(2)
O5 0.070(3) 0.054(3) 0.046(2) 0.000(2) 0.000(2) -0.037(2)
O6 0.050(3) 0.050(3) 0.067(3) 0.001(2) 0.010(2) 0.008(2)
C53 0.061(4) 0.053(4) 0.061(4) -0.007(3) 0.009(3) -0.031(3)
N7 0.037(3) 0.043(3) 0.037(2) 0.000(2) -0.001(2) -0.010(2)
C54 0.052(4) 0.054(4) 0.037(3) -0.007(3) -0.004(3) -0.016(3)
C55 0.078(5) 0.062(5) 0.037(3) -0.006(3) 0.002(3) -0.015(4)
C56 0.065(4) 0.047(4) 0.043(3) -0.005(3) 0.009(3) -0.018(3)
C57 0.101(6) 0.047(4) 0.053(4) -0.007(3) 0.015(4) -0.034(4)
C58 0.042(4) 0.060(4) 0.070(5) -0.003(4) -0.013(3) -0.003(3)
C59 0.064(5) 0.083(6) 0.045(4) 0.007(4) -0.012(3) -0.033(4)

loop_
_atom_type_symbol
_atom_type_description
_atom_type_scat_dispersion_real
_atom_type_scat_dispersion_imag
_atom_type_scat_source
C C 0.0181 0.0091 'International Tables Vol C Tables 4.2.6.8 and 6.1.1.4'
H H 0.0000 0.0000 'International Tables Vol C Tables 4.2.6.8 and 6.1.1.4'
B B 0.0090 0.0039 'International Tables Vol C Tables 4.2.6.8 and 6.1.1.4'
F F 0.0727 0.0534 'International Tables Vol C Tables 4.2.6.8 and 6.1.1.4'
Fe Fe -1.1336 3.1974 'International Tables Vol C Tables 4.2.6.8 and 6.1.1.4'
N N 0.0311 0.0180 'International Tables Vol C Tables 4.2.6.8 and 6.1.1.4'
O O 0.0492 0.0322 'International Tables Vol C Tables 4.2.6.8 and 6.1.1.4'
S S 0.3331 0.5567 'International Tables Vol C Tables 4.2.6.8 and 6.1.1.4'

loop_
_exptl_crystal_face_index_h
_exptl_crystal_face_index_k
_exptl_crystal_face_index_l
_exptl_crystal_face_perp_dist
_exptl_oxdiff_crystal_face_indexfrac_h
_exptl_oxdiff_crystal_face_indexfrac_k
_exptl_oxdiff_crystal_face_indexfrac_l
_exptl_oxdiff_crystal_face_x
_exptl_oxdiff_crystal_face_y
_exptl_oxdiff_crystal_face_z
0 6 -3 0.0858 -0.0029 5.9971 -2.6719 0.4886 0.8239 -0.1461
1 -6 3 0.1178 1.0032 -5.9975 2.9223 -0.3663 -0.9287 0.1384
1 1 19 0.0174 1.0045 1.0043 18.6270 0.2403 -0.0677 0.9883
-1 -1 -19 0.0057 -1.0045 -1.0043 -18.6270 -0.2403 0.0677 -0.9883
6 2 -1 0.2819 6.0001 1.9962 -0.7207 0.8945 -0.3469 -0.1670
-6 -2 2 0.2286 -5.9999 -1.9959 1.7201 -0.8925 0.3416 0.2212

loop_
_geom_angle_atom_site_label_1
_geom_angle_atom_site_label_2
_geom_angle_atom_site_label_3
_geom_angle
O1 Fe1 O3 75.70(13)
O1 Fe1 N1 128.45(15)
O1 Fe1 N3 129.98(15)
O1 Fe1 N5 115.55(14)
N1 Fe1 O3 85.29(14)
N1 Fe1 N5 89.37(15)
N3 Fe1 O3 84.49(14)
N3 Fe1 N1 94.15(14)
N3 Fe1 N5 85.58(15)
N5 Fe1 O3 168.35(14)
C46 O1 Fe1 121.6(3)
C49 O2 H3 109.5
C51 O3 Fe1 109.9(3)
C51 O3 C52 118.7(4)
C52 O3 Fe1 131.4(3)
N2 N1 Fe1 113.4(3)
C3 N1 Fe1 138.1(3)
C3 N1 N2 108.5(4)
N1 N2 C1 108.9(4)
N1 N2 B1 119.7(4)
C1 N2 B1 129.6(4)
N4 N3 Fe1 110.2(3)
C9 N3 Fe1 140.6(3)
C9 N3 N4 107.2(4)
N3 N4 C7 110.3(4)
N3 N4 B1 120.5(4)
C7 N4 B1 127.2(4)
N6 N5 Fe1 110.6(3)
C6 N5 Fe1 142.8(3)
C6 N5 N6 106.5(4)
N5 N6 B1 121.7(4)
C4 N6 N5 109.9(4)
C4 N6 B1 127.0(4)
N2 C1 C2 107.1(4)
N2 C1 C10 123.4(4)
C2 C1 C10 129.5(4)
C1 C2 H2 126.9
C1 C2 C3 106.2(4)
C3 C2 H2 126.9
N1 C3 C2 109.3(4)
N1 C3 C16 123.5(4)
C2 C3 C16 127.2(5)
N6 C4 C5 107.3(4)
N6 C4 C22 124.8(4)
C5 C4 C22 127.9(4)
C4 C5 H5 127.1
C4 C5 C6 105.8(4)
C6 C5 H5 127.1
N5 C6 C5 110.4(4)
N5 C6 C28 124.0(4)
C5 C6 C28 125.5(4)
N4 C7 C8 106.9(4)
N4 C7 C34 123.8(4)
C8 C7 C34 129.3(4)
C7 C8 H8 127.0
C9 C8 C7 106.1(4)
C9 C8 H8 127.0
N3 C9 C8 109.6(4)
N3 C9 C40 122.9(4)
C8 C9 C40 127.3(4)
C11 C10 C1 123.0(4)
C11 C10 C15 118.6(4)
C15 C10 C1 118.4(4)
C10 C11 H11 119.3
C12 C11 C10 121.4(4)
C12 C11 H11 119.3
C11 C12 H12 120.2
C11 C12 C13 119.6(5)
C13 C12 H12 120.2
C12 C13 H13 120.4
C14 C13 C12 119.1(5)
C14 C13 H13 120.4
C13 C14 H14 119.3
C13 C14 C15 121.4(5)
C15 C14 H14 119.3
C10 C15 H15 120.1
C14 C15 C10 119.8(5)
C14 C15 H15 120.1
C17 C16 C3 119.8(4)
C21 C16 C3 121.8(5)
C21 C16 C17 118.5(5)
C16 C17 H17 119.4
C18 C17 C16 121.2(5)
C18 C17 H17 119.4
C17 C18 H18 120.1
C17 C18 C19 119.8(5)
C19 C18 H18 120.1
C18 C19 H19 120.5
C20 C19 C18 119.0(5)
C20 C19 H19 120.5
C19 C20 H20 119.8
C21 C20 C19 120.5(5)
C21 C20 H20 119.8
C16 C21 H21 119.5
C20 C21 C16 120.9(5)
C20 C21 H21 119.5
C23 C22 C4 118.2(4)
C27 C22 C4 122.6(5)
C27 C22 C23 119.2(4)
C22 C23 H23 119.9
C24 C23 C22 120.1(5)
C24 C23 H23 119.9
C23 C24 H24 119.9
C25 C24 C23 120.2(5)
C25 C24 H24 119.9
C24 C25 H25 120.1
C24 C25 C26 119.8(5)
C26 C25 H25 120.1
C25 C26 H26 119.8
C27 C26 C25 120.5(5)
C27 C26 H26 119.8
C22 C27 H27 119.9
C26 C27 C22 120.2(5)
C26 C27 H27 119.9
C29 C28 C6 121.5(4)
C33 C28 C6 119.3(4)
C33 C28 C29 119.2(4)
C28 C29 H29 120.2
C30 C29 C28 119.7(5)
C30 C29 H29 120.2
C29 C30 H30 119.5
C29 C30 C31 120.9(5)
C31 C30 H30 119.5
C30 C31 H31 120.3
C32 C31 C30 119.4(5)
C32 C31 H31 120.3
C31 C32 H32 120.0
C31 C32 C33 119.9(5)
C33 C32 H32 120.0
C28 C33 C32 120.9(5)
C28 C33 H33 119.6
C32 C33 H33 119.6
C35 C34 C7 121.1(4)
C39 C34 C7 119.7(4)
C39 C34 C35 119.2(4)
C34 C35 H35 119.7
C36 C35 C34 120.6(5)
C36 C35 H35 119.7
C35 C36 H36 120.2
C37 C36 C35 119.7(5)
C37 C36 H36 120.2
C36 C37 H37 119.9
C38 C37 C36 120.3(5)
C38 C37 H37 119.9
C37 C38 H38 119.7
C37 C38 C39 120.6(5)
C39 C38 H38 119.7
C34 C39 C38 119.6(4)
C34 C39 H39 120.2
C38 C39 H39 120.2
C41 C40 C9 118.5(4)
C45 C40 C9 122.4(4)
C45 C40 C41 119.0(4)
C40 C41 H41 119.7
C42 C41 C40 120.7(5)
C42 C41 H41 119.7
C41 C42 H42 120.0
C41 C42 C43 119.9(5)
C43 C42 H42 120.0
C42 C43 H43 120.3
C44 C43 C42 119.5(5)
C44 C43 H43 120.3
C43 C44 H44 119.6
C43 C44 C45 120.8(5)
C45 C44 H44 119.6
C40 C45 C44 120.1(5)
C40 C45 H45 120.0
C44 C45 H45 120.0
O1 C46 C47 123.8(5)
O1 C46 C51 119.6(4)
C47 C46 C51 116.6(5)
C46 C47 H51 119.2
C46 C47 C48 121.5(5)
C48 C47 H51 119.2
C47 C48 H50 119.5
C49 C48 C47 120.9(5)
C49 C48 H50 119.5
O2 C49 C50 116.4(5)
C48 C49 O2 124.0(5)
C48 C49 C50 119.6(5)
C49 C50 H48 120.8
C51 C50 C49 118.3(5)
C51 C50 H48 120.8
O3 C51 C46 113.2(4)
C50 C51 O3 123.9(5)
C50 C51 C46 122.9(5)
O3 C52 H52A 109.5
O3 C52 H52B 109.5
O3 C52 H52C 109.5
H52A C52 H52B 109.5
H52A C52 H52C 109.5
H52B C52 H52C 109.5
N2 B1 N4 110.3(4)
N2 B1 N6 109.8(4)
N2 B1 H1 109.6
N4 B1 H1 109.6
N6 B1 N4 108.0(4)
N6 B1 H1 109.6
O4 S1 O6 114.1(3)
O4 S1 C53 104.6(3)
O5 S1 O4 115.2(3)
O5 S1 O6 114.6(3)
O5 S1 C53 103.3(3)
O6 S1 C53 102.9(4)
F1 C53 S1 112.3(6)
F1 C53 F3 105.5(6)
F2 C53 S1 113.0(5)
F2 C53 F1 107.1(6)
F2 C53 F3 106.5(6)
F3 C53 S1 111.9(5)
C54 N7 H7 104.8
C54 N7 C56 112.6(5)
C54 N7 C58 111.4(5)
C56 N7 H7 104.8
C58 N7 H7 104.8
C58 N7 C56 117.0(5)
N7 C54 H54A 109.2
N7 C54 H54B 109.2
N7 C54 C55 111.9(5)
H54A C54 H54B 107.9
C55 C54 H54A 109.2
C55 C54 H54B 109.2
C54 C55 H55A 109.5
C54 C55 H55B 109.5
C54 C55 H55C 109.5
H55A C55 H55B 109.5
H55A C55 H55C 109.5
H55B C55 H55C 109.5
N7 C56 H56A 109.0
N7 C56 H56B 109.0
H56A C56 H56B 107.8
C57 C56 N7 113.0(6)
C57 C56 H56A 109.0
C57 C56 H56B 109.0
C56 C57 H57A 109.5
C56 C57 H57B 109.5
C56 C57 H57C 109.5
H57A C57 H57B 109.5
H57A C57 H57C 109.5
H57B C57 H57C 109.5
N7 C58 H58A 108.8
N7 C58 H58B 108.8
H58A C58 H58B 107.7
C59 C58 N7 113.9(6)
C59 C58 H58A 108.8
C59 C58 H58B 108.8
C58 C59 H59A 109.5
C58 C59 H59B 109.5
C58 C59 H59C 109.5
H59A C59 H59B 109.5
H59A C59 H59C 109.5
H59B C59 H59C 109.5

loop_
_geom_bond_atom_site_label_1
_geom_bond_atom_site_label_2
_geom_bond_distance
Fe1 O1 1.931(3)
Fe1 O3 2.317(3)
Fe1 N1 2.130(4)
Fe1 N3 2.129(4)
Fe1 N5 2.186(4)
O1 C46 1.337(6)
O2 H3 0.8400
O2 C49 1.371(6)
O3 C51 1.383(6)
O3 C52 1.423(6)
N1 C3 1.329(6)
N2 N1 1.370(5)
N2 C1 1.378(6)
N2 B1 1.532(6)
N3 C9 1.348(6)
N4 N3 1.359(5)
N4 C7 1.359(6)
N4 B1 1.558(6)
N5 C6 1.332(6)
N6 N5 1.371(5)
N6 C4 1.365(6)
N6 B1 1.541(6)
C1 C2 1.393(7)
C1 C10 1.469(6)
C2 H2 0.9500
C2 C3 1.406(6)
C3 C16 1.467(6)
C4 C5 1.380(6)
C4 C22 1.464(6)
C5 H5 0.9500
C5 C6 1.397(7)
C6 C28 1.478(6)
C7 C8 1.398(6)
C7 C34 1.455(6)
C8 H8 0.9500
C8 C9 1.390(6)
C9 C40 1.478(6)
C10 C11 1.384(7)
C10 C15 1.405(6)
C11 H11 0.9500
C11 C12 1.371(7)
C12 H12 0.9500
C12 C13 1.403(7)
C13 H13 0.9500
C13 C14 1.373(7)
C14 H14 0.9500
C14 C15 1.373(7)
C15 H15 0.9500
C16 C17 1.399(7)
C16 C21 1.384(7)
C17 H17 0.9500
C17 C18 1.377(7)
C18 H18 0.9500
C18 C19 1.402(8)
C19 H19 0.9500
C19 C20 1.391(8)
C20 H20 0.9500
C20 C21 1.383(7)
C21 H21 0.9500
C22 C23 1.400(7)
C22 C27 1.395(7)
C23 H23 0.9500
C23 C24 1.398(7)
C24 H24 0.9500
C24 C25 1.382(8)
C25 H25 0.9500
C25 C26 1.390(8)
C26 H26 0.9500
C26 C27 1.389(7)
C27 H27 0.9500
C28 C29 1.397(7)
C28 C33 1.383(7)
C29 H29 0.9500
C29 C30 1.378(7)
C30 H30 0.9500
C30 C31 1.392(8)
C31 H31 0.9500
C31 C32 1.376(8)
C32 H32 0.9500
C32 C33 1.388(7)
C33 H33 0.9500
C34 C35 1.401(6)
C34 C39 1.391(6)
C35 H35 0.9500
C35 C36 1.385(6)
C36 H36 0.9500
C36 C37 1.384(7)
C37 H37 0.9500
C37 C38 1.375(7)
C38 H38 0.9500
C38 C39 1.395(6)
C39 H39 0.9500
C40 C41 1.396(7)
C40 C45 1.377(7)
C41 H41 0.9500
C41 C42 1.388(7)
C42 H42 0.9500
C42 C43 1.392(8)
C43 H43 0.9500
C43 C44 1.366(8)
C44 H44 0.9500
C44 C45 1.405(7)
C45 H45 0.9500
C46 C47 1.376(7)
C46 C51 1.417(7)
C47 H51 0.9500
C48 C47 1.391(8)
C48 H50 0.9500
C49 C48 1.367(8)
C50 C49 1.412(7)
C50 H48 0.9500
C51 C50 1.373(7)
C52 H52A 0.9800
C52 H52B 0.9800
C52 H52C 0.9800
B1 H1 1.0000
S1 O4 1.439(5)
S1 O5 1.432(4)
S1 O6 1.441(5)
S1 C53 1.770(8)
F1 C53 1.345(9)
F2 C53 1.341(8)
F3 C53 1.350(9)
N7 H7 0.9300
N7 C54 1.488(8)
N7 C56 1.501(8)
N7 C58 1.499(8)
C54 H54A 0.9900
C54 H54B 0.9900
C54 C55 1.511(9)
C55 H55A 0.9800
C55 H55B 0.9800
C55 H55C 0.9800
C56 H56A 0.9900
C56 H56B 0.9900
C56 C57 1.493(9)
C57 H57A 0.9800
C57 H57B 0.9800
C57 H57C 0.9800
C58 H58A 0.9900
C58 H58B 0.9900
C58 C59 1.485(10)
C59 H59A 0.9800
C59 H59B 0.9800
C59 H59C 0.9800

loop_
_geom_hbond_atom_site_label_D
_geom_hbond_atom_site_label_H
_geom_hbond_atom_site_label_A
_geom_hbond_distance_DH
_geom_hbond_distance_HA
_geom_hbond_distance_DA
_geom_hbond_angle_DHA
_geom_hbond_site_symmetry_A
O2 H3 O4 0.84 1.95 2.782(6) 169.5 .
N7 H7 O6 0.93 1.98 2.894(7) 168.5 2_656

loop_
_geom_torsion_atom_site_label_1
_geom_torsion_atom_site_label_2
_geom_torsion_atom_site_label_3
_geom_torsion_atom_site_label_4
_geom_torsion
Fe1 O1 C46 C47 179.2(4)
Fe1 O1 C46 C51 0.3(6)
Fe1 O3 C51 C46 0.6(5)
Fe1 O3 C51 C50 179.8(4)
Fe1 N1 C3 C2 -179.8(4)
Fe1 N1 C3 C16 0.8(8)
Fe1 N3 C9 C8 -160.4(4)
Fe1 N3 C9 C40 24.6(8)
Fe1 N5 C6 C5 -176.7(4)
Fe1 N5 C6 C28 5.4(8)
O1 Fe1 O3 C51 -0.3(3)
O1 Fe1 O3 C52 178.1(5)
O1 Fe1 N1 N2 -160.5(3)
O1 Fe1 N1 C3 19.4(6)
O1 Fe1 N3 N4 -175.7(3)
O1 Fe1 N3 C9 -15.3(6)
O1 Fe1 N5 N6 -174.2(3)
O1 Fe1 N5 C6 1.3(6)
O1 C46 C47 C48 -178.3(5)
O1 C46 C51 O3 -0.6(7)
O1 C46 C51 C50 -179.8(5)
O2 C49 C48 C47 -179.8(6)
O3 Fe1 O1 C46 0.1(4)
O3 Fe1 N1 N2 132.0(3)
O3 Fe1 N1 C3 -48.2(5)
O3 Fe1 N3 N4 -109.6(3)
O3 Fe1 N3 C9 50.8(5)
O3 Fe1 N5 N6 -10.0(9)
O3 Fe1 N5 C6 165.5(6)
O3 C51 C50 C49 178.7(5)
N1 Fe1 O1 C46 -71.8(4)
N1 Fe1 O3 C51 131.3(3)
N1 Fe1 O3 C52 -50.2(5)
N1 Fe1 N3 N4 -24.7(3)
N1 Fe1 N3 C9 135.7(5)
N1 Fe1 N5 N6 52.6(3)
N1 Fe1 N5 C6 -131.8(5)
N1 N2 C1 C2 1.1(5)
N1 N2 C1 C10 -177.8(4)
N1 N2 B1 N4 -47.9(5)
N1 N2 B1 N6 71.0(5)
N1 C3 C16 C17 142.4(5)
N1 C3 C16 C21 -35.8(7)
N2 N1 C3 C2 0.0(5)
N2 N1 C3 C16 -179.3(4)
N2 C1 C2 C3 -1.0(5)
N2 C1 C10 C11 39.2(7)
N2 C1 C10 C15 -142.5(5)
N3 Fe1 O1 C46 70.0(4)
N3 Fe1 O3 C51 -134.0(3)
N3 Fe1 O3 C52 44.4(5)
N3 Fe1 N1 N2 47.9(3)
N3 Fe1 N1 C3 -132.3(5)
N3 Fe1 N5 N6 -41.6(3)
N3 Fe1 N5 C6 134.0(5)
N3 N4 C7 C8 1.5(5)
N3 N4 C7 C34 -178.1(4)
N3 N4 B1 N2 78.9(5)
N3 N4 B1 N6 -41.1(5)
N3 C9 C40 C41 155.4(5)
N3 C9 C40 C45 -20.1(8)
N4 N3 C9 C8 0.3(5)
N4 N3 C9 C40 -174.6(4)
N4 C7 C8 C9 -1.3(5)
N4 C7 C34 C35 46.7(7)
N4 C7 C34 C39 -135.1(5)
N5 Fe1 O1 C46 176.8(3)
N5 Fe1 O3 C51 -165.7(6)
N5 Fe1 O3 C52 12.8(9)
N5 Fe1 N1 N2 -37.7(3)
N5 Fe1 N1 C3 142.2(5)
N5 Fe1 N3 N4 64.3(3)
N5 Fe1 N3 C9 -135.3(5)
N5 N6 C4 C5 0.5(5)
N5 N6 C4 C22 -178.9(4)
N5 N6 B1 N2 -50.8(5)
N5 N6 B1 N4 69.6(5)
N5 C6 C28 C29 -27.2(7)
N5 C6 C28 C33 150.6(5)
N6 N5 C6 C5 -1.0(5)
N6 N5 C6 C28 -178.9(4)
N6 C4 C5 C6 -1.1(5)
N6 C4 C22 C23 -132.3(5)
N6 C4 C22 C27 48.2(7)
C1 N2 N1 Fe1 179.2(3)
C1 N2 N1 C3 -0.7(5)
C1 N2 B1 N4 115.0(5)
C1 N2 B1 N6 -126.1(5)
C1 C2 C3 N1 0.6(6)
C1 C2 C3 C16 179.9(5)
C1 C10 C11 C12 -179.9(5)
C1 C10 C15 C14 179.7(5)
C2 C1 C10 C11 -139.4(6)
C2 C1 C10 C15 38.9(8)
C2 C3 C16 C17 -36.8(8)
C2 C3 C16 C21 145.0(5)
C3 C16 C17 C18 -177.5(5)
C3 C16 C21 C20 176.8(5)
C4 N6 N5 Fe1 177.5(3)
C4 N6 N5 C6 0.3(5)
C4 N6 B1 N2 114.7(5)
C4 N6 B1 N4 -125.0(5)
C4 C5 C6 N5 1.3(5)
C4 C5 C6 C28 179.2(4)
C4 C22 C23 C24 -178.9(5)
C4 C22 C27 C26 179.1(5)
C5 C4 C22 C23 48.4(7)
C5 C4 C22 C27 -131.1(6)
C5 C6 C28 C29 155.2(5)
C5 C6 C28 C33 -27.0(7)
C6 C28 C29 C30 176.4(5)
C6 C28 C33 C32 -176.8(5)
C7 N4 N3 Fe1 165.9(3)
C7 N4 N3 C9 -1.2(5)
C7 N4 B1 N2 -118.7(5)
C7 N4 B1 N6 121.3(5)
C7 C8 C9 N3 0.6(6)
C7 C8 C9 C40 175.2(5)
C7 C34 C35 C36 178.6(5)
C7 C34 C39 C38 -178.4(5)
C8 C7 C34 C35 -132.8(5)
C8 C7 C34 C39 45.5(8)
C8 C9 C40 C41 -18.6(8)
C8 C9 C40 C45 165.9(5)
C9 C40 C41 C42 -175.7(5)
C9 C40 C45 C44 175.1(5)
C10 C1 C2 C3 177.7(5)
C10 C11 C12 C13 -0.4(8)
C11 C10 C15 C14 -1.9(8)
C11 C12 C13 C14 -0.9(8)
C12 C13 C14 C15 0.7(8)
C13 C14 C15 C10 0.6(8)
C15 C10 C11 C12 1.8(8)
C16 C17 C18 C19 0.7(8)
C17 C16 C21 C20 -1.4(8)
C17 C18 C19 C20 -1.5(8)
C18 C19 C20 C21 0.9(8)
C19 C20 C21 C16 0.6(8)
C21 C16 C17 C18 0.8(8)
C22 C4 C5 C6 178.3(5)
C22 C23 C24 C25 -0.1(8)
C23 C22 C27 C26 -0.4(7)
C23 C24 C25 C26 -0.5(8)
C24 C25 C26 C27 0.7(8)
C25 C26 C27 C22 -0.3(8)
C27 C22 C23 C24 0.6(7)
C28 C29 C30 C31 1.3(8)
C29 C28 C33 C32 1.1(8)
C29 C30 C31 C32 -0.7(8)
C30 C31 C32 C33 0.4(8)
C31 C32 C33 C28 -0.6(8)
C33 C28 C29 C30 -1.5(7)
C34 C7 C8 C9 178.3(5)
C34 C35 C36 C37 -1.2(8)
C35 C34 C39 C38 -0.1(7)
C35 C36 C37 C38 1.7(8)
C36 C37 C38 C39 -1.4(8)
C37 C38 C39 C34 0.6(8)
C39 C34 C35 C36 0.4(7)
C40 C41 C42 C43 0.4(8)
C41 C40 C45 C44 -0.4(8)
C41 C42 C43 C44 -0.5(9)
C42 C43 C44 C45 0.1(9)
C43 C44 C45 C40 0.4(8)
C45 C40 C41 C42 0.0(8)
C46 C51 C50 C49 -2.2(8)
C47 C46 C51 O3 -179.6(5)
C47 C46 C51 C50 1.2(8)
C49 C48 C47 C46 -1.6(9)
C50 C49 C48 C47 0.5(9)
C51 C46 C47 C48 0.7(8)
C51 C50 C49 O2 -178.4(5)
C51 C50 C49 C48 1.3(8)
C52 O3 C51 C46 -178.1(5)
C52 O3 C51 C50 1.1(8)
B1 N2 N1 Fe1 -14.6(5)
B1 N2 N1 C3 165.5(4)
B1 N2 C1 C2 -163.3(4)
B1 N2 C1 C10 17.9(7)
B1 N4 N3 Fe1 -28.9(5)
B1 N4 N3 C9 164.0(4)
B1 N4 C7 C8 -162.4(4)
B1 N4 C7 C34 18.0(7)
B1 N6 N5 Fe1 -14.8(5)
B1 N6 N5 C6 168.0(4)
B1 N6 C4 C5 -166.3(4)
B1 N6 C4 C22 14.3(8)
O4 S1 C53 F1 61.0(6)
O4 S1 C53 F2 -60.3(7)
O4 S1 C53 F3 179.4(5)
O5 S1 C53 F1 -60.0(6)
O5 S1 C53 F2 178.7(6)
O5 S1 C53 F3 58.5(6)
O6 S1 C53 F1 -179.5(5)
O6 S1 C53 F2 59.1(6)
O6 S1 C53 F3 -61.1(6)
C54 N7 C56 C57 -64.0(8)
C54 N7 C58 C59 -169.0(6)
C56 N7 C54 C55 -149.7(6)
C56 N7 C58 C59 59.5(8)
C58 N7 C54 C55 76.6(7)
C58 N7 C56 C57 67.0(8)

loop_
_diffrn_oxdiff_twin_id
_diffrn_oxdiff_twin_ratio
_diffrn_oxdiff_twin_reflns_isolated
_diffrn_oxdiff_twin_reflns_overlapped
1 0.5109 7205 22371
2 0.4891 7209 22371
